data_7245427
loop_
_publ_author_name
'Bazargan, Maryam'
'Mirzaei, Masoud'
'Hamid, Abdul Samad'
'Kafshdar, Zahra Heydaralizadeh'
'Ziaekhodadadian, Hoda'
'Mague, Joel T.'
'Momenzadeh, Elham'
'Gil, Diego Mauricio'
'Gomila, Rosa Maria'
'Frontera, Antonio'

_publ_section_title
;
 On the importance of \p-stacking interactions in Zn and Cu complexes
 bearing pyridine-2,6-dicarboxylic acid N-oxide and N-donor auxiliary
 ligands
;
_journal_name_full CrystEngComm
_journal_paper_doi 10.1039/D2CE00656A
_journal_year 2022
_chemical_absolute_configuration unk
_chemical_formula_moiety 'C19 H13 Cu N3 O6, 2(H2 O)'
_chemical_formula_sum 'C19 H17 Cu N3 O8'
_chemical_formula_weight 478.89
_space_group_crystal_system orthorhombic
_space_group_IT_number 29
_space_group_name_Hall 'P 2c -2ac'
_space_group_name_H-M_alt 'P c a 21'
_atom_sites_solution_hydrogens mixed
_atom_sites_solution_primary dual
_atom_sites_solution_secondary difmap
_audit_creation_method SHELXL-2019/1
_audit_update_record
;
2022-04-29 deposited with the CCDC.	2022-09-02 downloaded from the CCDC.
;
_cell_angle_alpha 90
_cell_angle_beta 90
_cell_angle_gamma 90
_cell_formula_units_Z 8
_cell_length_a 10.9875(2)
_cell_length_b 12.2930(2)
_cell_length_c 27.5133(5)
_cell_measurement_reflns_used 9092
_cell_measurement_temperature 125(2)
_cell_measurement_theta_max 72.2101
_cell_measurement_theta_min 4.8244
_cell_volume 3716.20(11)
_computing_cell_refinement '<i>SAINT</i> (Bruker, 2021)'
_computing_data_collection '<i>APEX4</i> (Bruker, 2021)'
_computing_data_reduction '<i>SAINT</i>  (Bruker, 2021)'
_computing_molecular_graphics '<i>DIAMOND</i> (Brandenburg & Putz, 2012)'
_computing_publication_material '<i>SHELXTL</i> (Bruker, 2021)'
_computing_structure_refinement '<i>SHELXL 2018/3</i> (Sheldrick, 2015<i>b</i>)'
_computing_structure_solution '<i>SHELXT/5</i> (Sheldrick, 2015<i>a</i>)'
_diffrn_ambient_temperature 125(2)
_diffrn_detector_area_resol_mean 7.3910
_diffrn_measured_fraction_theta_full 0.997
_diffrn_measured_fraction_theta_max 0.997
_diffrn_measurement_device 'Bruker D8 VENTURE PHOTON 3 CPAD'
_diffrn_measurement_device_type 'Bruker D8 VENTURE PHOTON 3 CPAD'
_diffrn_measurement_method '\w and \f scans'
_diffrn_radiation_monochromator mirror
_diffrn_radiation_type CuK\a
_diffrn_radiation_wavelength 1.54178
_diffrn_reflns_av_R_equivalents 0.0485
_diffrn_reflns_av_unetI/netI 0.0178
_diffrn_reflns_Laue_measured_fraction_full 0.997
_diffrn_reflns_Laue_measured_fraction_max 0.997
_diffrn_reflns_limit_h_max 13
_diffrn_reflns_limit_h_min -13
_diffrn_reflns_limit_k_max 15
_diffrn_reflns_limit_k_min -15
_diffrn_reflns_limit_l_max 33
_diffrn_reflns_limit_l_min -33
_diffrn_reflns_number 6975
_diffrn_reflns_point_group_measured_fraction_full 0.949
_diffrn_reflns_point_group_measured_fraction_max 0.949
_diffrn_reflns_theta_full 72.350
_diffrn_reflns_theta_max 72.361
_diffrn_reflns_theta_min 3.212
_diffrn_source 'INCOATEC I\mS micro--focus source'
_diffrn_source_current 1.0
_diffrn_source_power 0.05
_diffrn_source_voltage 50
_exptl_absorpt_coefficient_mu 2.183
_exptl_absorpt_correction_T_max 0.92
_exptl_absorpt_correction_T_min 0.70
_exptl_absorpt_correction_type multi-scan
_exptl_absorpt_process_details '<i>TWINABS</i> (Sheldrick, 2009)'
_exptl_crystal_colour 'light blue'
_exptl_crystal_density_diffrn 1.712
_exptl_crystal_density_method 'not measured'
_exptl_crystal_description column
_exptl_crystal_F_000 1960
_exptl_crystal_size_max 0.173
_exptl_crystal_size_mid 0.130
_exptl_crystal_size_min 0.040
_refine_diff_density_max 0.629
_refine_diff_density_min -0.377
_refine_diff_density_rms 0.056
_refine_ls_abs_structure_details
;
 Refined as an inversion twin.
;
_refine_ls_abs_structure_Flack 0.47(3)
_refine_ls_extinction_method none
_refine_ls_goodness_of_fit_ref 1.043
_refine_ls_hydrogen_treatment constr
_refine_ls_matrix_type full
_refine_ls_number_parameters 560
_refine_ls_number_reflns 6975
_refine_ls_number_restraints 1
_refine_ls_restrained_S_all 1.043
_refine_ls_R_factor_all 0.0274
_refine_ls_R_factor_gt 0.0263
_refine_ls_shift/su_max 0.001
_refine_ls_shift/su_mean 0.000
_refine_ls_structure_factor_coef Fsqd
_refine_ls_weighting_details 'w=1/[\s^2^(Fo^2^)+(0.0523P)^2^+1.0441P] where P=(Fo^2^+2Fc^2^)/3'
_refine_ls_weighting_scheme calc
_refine_ls_wR_factor_gt 0.0737
_refine_ls_wR_factor_ref 0.0745
_reflns_Friedel_coverage 0.859
_reflns_Friedel_fraction_full 0.898
_reflns_Friedel_fraction_max 0.898
_reflns_number_gt 6682
_reflns_number_total 6975
_reflns_threshold_expression 'I > 2\s(I)'
_cod_data_source_file d2ce00656a2.cif
_cod_data_source_block jtm1612_4_a
_cod_database_code 7245427
_shelx_shelxl_version_number 2019/1
_shelx_space_group_comment
;
The symmetry employed for this shelxl refinement is uniquely defined
by the following loop, which should always be used as a source of
symmetry information in preference to the above space-group names.
They are only intended as comments.
;
_shelx_estimated_absorpt_t_min 0.704
_shelx_estimated_absorpt_t_max 0.918

loop_
_space_group_symop_operation_xyz
'x, y, z'
'-x, -y, z+1/2'
'x+1/2, -y, z'
'-x+1/2, y, z+1/2'

loop_
_atom_site_label
_atom_site_type_symbol
_atom_site_fract_x
_atom_site_fract_y
_atom_site_fract_z
_atom_site_U_iso_or_equiv
_atom_site_adp_type
_atom_site_occupancy
_atom_site_site_symmetry_order
_atom_site_calc_flag
_atom_site_refinement_flags_posn
_atom_site_refinement_flags_adp
_atom_site_refinement_flags_occupancy
_atom_site_disorder_assembly
_atom_site_disorder_group
Cu1 Cu 0.25581(5) 0.90867(3) 0.38008(2) 0.01538(13) Uani 1 1 d . . . . .
O1 O 0.1072(2) 0.93315(19) 0.41522(9) 0.0194(5) Uani 1 1 d . . . . .
O2 O -0.0490(2) 0.88564(19) 0.46111(9) 0.0210(5) Uani 1 1 d . . . . .
O3 O 0.2220(2) 0.75686(19) 0.37436(11) 0.0185(6) Uani 1 1 d . . . . .
O4 O 0.2720(3) 0.5208(2) 0.34082(12) 0.0223(6) Uani 1 1 d . . . . .
O5 O 0.4189(2) 0.5749(2) 0.39132(9) 0.0258(5) Uani 1 1 d . . . . .
O6 O 0.3678(2) 0.89647(19) 0.45113(9) 0.0222(5) Uani 1 1 d . . . . .
H6A H 0.426932 0.856764 0.458817 0.033 Uiso 1 1 d R U . . .
H6B H 0.390870 0.959862 0.457840 0.033 Uiso 1 1 d R U . . .
N1 N 0.1734(2) 0.7020(2) 0.41170(10) 0.0151(5) Uani 1 1 d . . . . .
N2 N 0.2810(3) 1.0683(2) 0.36869(11) 0.0158(6) Uani 1 1 d . . . . .
N3 N 0.3945(3) 0.8934(2) 0.33404(13) 0.0149(7) Uani 1 1 d . . . . .
C1 C 0.0449(3) 0.8634(3) 0.43840(12) 0.0163(6) Uani 1 1 d . . . . .
C2 C 0.0864(3) 0.7453(2) 0.44165(11) 0.0149(6) Uani 1 1 d . . . . .
C3 C 0.0380(3) 0.6783(3) 0.47716(13) 0.0185(7) Uani 1 1 d . . . . .
H3 H -0.024052 0.705541 0.497922 0.022 Uiso 1 1 calc R U . . .
C4 C 0.0780(3) 0.5728(3) 0.48296(13) 0.0211(7) Uani 1 1 d . . . . .
H4 H 0.044759 0.528042 0.507759 0.025 Uiso 1 1 calc R U . . .
C5 C 0.1672(3) 0.5329(3) 0.45230(13) 0.0206(6) Uani 1 1 d . . . . .
H5 H 0.196057 0.460548 0.456013 0.025 Uiso 1 1 calc R U . . .
C6 C 0.2139(3) 0.5986(2) 0.41644(13) 0.0166(6) Uani 1 1 d . . . . .
C7 C 0.3101(3) 0.5625(2) 0.37931(13) 0.0177(6) Uani 1 1 d . . . . .
C8 C 0.2220(3) 1.1519(3) 0.38712(13) 0.0197(7) Uani 1 1 d . . . . .
H8 H 0.155169 1.139296 0.408260 0.024 Uiso 1 1 calc R U . . .
C9 C 0.2556(4) 1.2588(3) 0.37627(18) 0.0196(8) Uani 1 1 d . . . . .
H9 H 0.210793 1.317873 0.389465 0.023 Uiso 1 1 calc R U . . .
C10 C 0.3542(3) 1.2784(3) 0.34631(13) 0.0223(7) Uani 1 1 d . . . . .
H10 H 0.378141 1.350988 0.339241 0.027 Uiso 1 1 calc R U . . .
C11 C 0.4187(4) 1.1907(3) 0.32643(14) 0.0179(8) Uani 1 1 d . . . . .
C12 C 0.5230(4) 1.2001(3) 0.29497(17) 0.0221(9) Uani 1 1 d . . . . .
H12 H 0.553920 1.270347 0.287592 0.027 Uiso 1 1 calc R U . . .
C13 C 0.5797(4) 1.1098(3) 0.27518(18) 0.0232(9) Uani 1 1 d . . . . .
H13 H 0.646088 1.118215 0.253400 0.028 Uiso 1 1 calc R U . . .
C14 C 0.5366(5) 1.0027(2) 0.2880(2) 0.0195(10) Uani 1 1 d . . . . .
C15 C 0.5935(4) 0.9073(3) 0.27039(16) 0.0164(8) Uani 1 1 d . . . . .
H15 H 0.659318 0.911162 0.248051 0.020 Uiso 1 1 calc R U . . .
C16 C 0.5500(3) 0.8082(3) 0.28684(16) 0.0192(8) Uani 1 1 d . . . . .
H16 H 0.588562 0.742715 0.276818 0.023 Uiso 1 1 calc R U . . .
C17 C 0.4491(4) 0.8037(3) 0.31830(15) 0.0178(8) Uani 1 1 d . . . . .
H17 H 0.419285 0.734862 0.328522 0.021 Uiso 1 1 calc R U . . .
C18 C 0.4384(4) 0.9918(3) 0.31933(19) 0.0150(9) Uani 1 1 d . . . . .
C19 C 0.3779(4) 1.0859(3) 0.33834(15) 0.0169(8) Uani 1 1 d . . . . .
Cu2 Cu 0.49713(5) 0.59183(4) 0.62156(2) 0.01518(13) Uani 1 1 d . . . . .
O7 O 0.6444(2) 0.56629(19) 0.58622(9) 0.0189(5) Uani 1 1 d . . . . .
O8 O 0.8004(2) 0.6127(2) 0.54038(10) 0.0217(5) Uani 1 1 d . . . . .
O9 O 0.5324(2) 0.74329(18) 0.62729(11) 0.0175(5) Uani 1 1 d . . . . .
O10 O 0.4825(3) 0.9817(2) 0.65918(14) 0.0249(7) Uani 1 1 d . . . . .
O11 O 0.3354(2) 0.9252(2) 0.61030(9) 0.0260(5) Uani 1 1 d . . . . .
O12 O 0.3838(2) 0.60336(19) 0.55099(9) 0.0224(5) Uani 1 1 d . . . . .
H12A H 0.336199 0.550159 0.548574 0.034 Uiso 1 1 d R U . . .
H12B H 0.337913 0.657238 0.555082 0.034 Uiso 1 1 d R U . . .
N4 N 0.5798(2) 0.7982(2) 0.58962(10) 0.0136(5) Uani 1 1 d . . . . .
N5 N 0.4692(3) 0.4332(2) 0.63268(12) 0.0179(7) Uani 1 1 d . . . . .
N6 N 0.3600(3) 0.6087(3) 0.66773(13) 0.0168(7) Uani 1 1 d . . . . .
C20 C 0.7067(3) 0.6360(3) 0.56270(12) 0.0158(6) Uani 1 1 d . . . . .
C21 C 0.6659(3) 0.7546(2) 0.55920(11) 0.0152(6) Uani 1 1 d . . . . .
C22 C 0.7147(3) 0.8202(3) 0.52361(13) 0.0194(7) Uani 1 1 d . . . . .
H22 H 0.775397 0.791927 0.502517 0.023 Uiso 1 1 calc R U . . .
C23 C 0.6762(3) 0.9273(3) 0.51814(13) 0.0226(7) Uani 1 1 d . . . . .
H23 H 0.710568 0.972263 0.493641 0.027 Uiso 1 1 calc R U . . .
C24 C 0.5868(3) 0.9677(3) 0.54902(13) 0.0196(6) Uani 1 1 d . . . . .
H24 H 0.558377 1.040231 0.545397 0.024 Uiso 1 1 calc R U . . .
C25 C 0.5395(3) 0.9016(2) 0.58500(12) 0.0156(6) Uani 1 1 d . . . . .
C26 C 0.4440(3) 0.9392(2) 0.62191(13) 0.0169(6) Uani 1 1 d . . . . .
C27 C 0.5261(3) 0.3482(3) 0.61513(13) 0.0197(7) Uani 1 1 d . . . . .
H27 H 0.594470 0.359446 0.594591 0.024 Uiso 1 1 calc R U . . .
C28 C 0.4898(4) 0.2410(3) 0.6255(2) 0.0239(9) Uani 1 1 d . . . . .
H28 H 0.534011 0.181222 0.612568 0.029 Uiso 1 1 calc R U . . .
C29 C 0.3901(3) 0.2232(3) 0.65451(13) 0.0213(7) Uani 1 1 d . . . . .
H29 H 0.363467 0.151054 0.660945 0.026 Uiso 1 1 calc R U . . .
C30 C 0.3268(3) 0.3131(3) 0.67484(14) 0.0173(8) Uani 1 1 d . . . . .
C31 C 0.2236(3) 0.3037(3) 0.70626(16) 0.0185(8) Uani 1 1 d . . . . .
H31 H 0.193276 0.233802 0.714697 0.022 Uiso 1 1 calc R U . . .
C32 C 0.1691(4) 0.3937(3) 0.72392(16) 0.0178(8) Uani 1 1 d . . . . .
H32 H 0.100236 0.385604 0.744484 0.021 Uiso 1 1 calc R U . . .
C33 C 0.2116(4) 0.5012(2) 0.71275(19) 0.0146(9) Uani 1 1 d . . . . .
C34 C 0.1601(4) 0.5995(3) 0.72893(17) 0.0211(9) Uani 1 1 d . . . . .
H34 H 0.090791 0.597913 0.749555 0.025 Uiso 1 1 calc R U . . .
C35 C 0.2087(4) 0.6971(3) 0.71534(17) 0.0216(9) Uani 1 1 d . . . . .
H35 H 0.174668 0.763083 0.727128 0.026 Uiso 1 1 calc R U . . .
C36 C 0.3078(4) 0.6993(3) 0.68424(15) 0.0189(8) Uani 1 1 d . . . . .
H36 H 0.339655 0.767636 0.674365 0.023 Uiso 1 1 calc R U . . .
C37 C 0.3133(4) 0.5107(3) 0.68166(19) 0.0156(9) Uani 1 1 d . . . . .
C38 C 0.3721(3) 0.4164(3) 0.66268(14) 0.0146(8) Uani 1 1 d . . . . .
O13 O 0.0443(3) 0.4973(2) 0.30153(17) 0.0296(8) Uani 1 1 d . . . . .
H13A H 0.000300 0.475275 0.324479 0.044 Uiso 1 1 d R U . . .
H13B H 0.114299 0.501720 0.313631 0.044 Uiso 1 1 d R U . . .
O14 O 0.7074(3) 1.0174(3) 0.69991(17) 0.0350(8) Uani 1 1 d . . . . .
H14A H 0.755134 1.032920 0.677070 0.053 Uiso 1 1 d R U . . .
H14B H 0.638637 1.013750 0.686667 0.053 Uiso 1 1 d R U . . .
O15 O 0.4949(3) 0.7043(3) 0.46366(12) 0.0362(7) Uani 1 1 d . . . . .
H15A H 0.463102 0.678794 0.488438 0.054 Uiso 1 1 d R U . . .
H15B H 0.471044 0.665369 0.440656 0.054 Uiso 1 1 d R U . . .
O16 O 0.2563(3) 0.7956(3) 0.53874(12) 0.0385(8) Uani 1 1 d . . . . .
H16A H 0.288251 0.829044 0.562095 0.058 Uiso 1 1 d R U . . .
H16B H 0.267134 0.834482 0.514645 0.058 Uiso 1 1 d R U . . .

loop_
_atom_site_aniso_label
_atom_site_aniso_U_11
_atom_site_aniso_U_22
_atom_site_aniso_U_33
_atom_site_aniso_U_23
_atom_site_aniso_U_13
_atom_site_aniso_U_12
Cu1 0.0169(3) 0.0111(2) 0.0181(3) 0.0001(2) 0.0038(2) -0.00015(18)
O1 0.0196(12) 0.0142(10) 0.0245(12) 0.0002(10) 0.0050(10) -0.0001(9)
O2 0.0185(12) 0.0196(11) 0.0249(13) -0.0001(10) 0.0061(11) 0.0045(9)
O3 0.0263(15) 0.0135(10) 0.0157(13) 0.0020(10) 0.0086(12) -0.0029(9)
O4 0.0234(14) 0.0242(11) 0.0194(15) -0.0030(12) -0.0007(11) 0.0026(11)
O5 0.0185(12) 0.0320(13) 0.0267(14) -0.0092(10) -0.0004(10) 0.0018(9)
O6 0.0268(14) 0.0190(11) 0.0209(13) -0.0020(9) -0.0028(11) -0.0005(9)
N1 0.0165(13) 0.0131(12) 0.0158(12) 0.0014(10) -0.0007(10) -0.0030(10)
N2 0.0188(16) 0.0135(12) 0.0150(16) 0.0023(11) -0.0013(12) -0.0032(11)
N3 0.0184(15) 0.0124(13) 0.0140(15) -0.0009(11) 0.0022(11) 0.0004(11)
C1 0.0153(15) 0.0172(15) 0.0164(15) 0.0001(12) 0.0001(12) -0.0011(12)
C2 0.0122(14) 0.0180(15) 0.0146(14) 0.0003(12) -0.0013(12) -0.0011(11)
C3 0.0195(17) 0.0204(15) 0.0157(16) 0.0006(12) 0.0046(13) -0.0022(13)
C4 0.0254(18) 0.0188(15) 0.0191(16) 0.0040(13) 0.0017(13) -0.0037(13)
C5 0.0269(18) 0.0137(15) 0.0211(16) 0.0021(14) -0.0011(14) -0.0006(13)
C6 0.0164(15) 0.0153(15) 0.0182(15) -0.0018(11) -0.0023(13) -0.0006(11)
C7 0.0219(16) 0.0118(12) 0.0194(14) 0.0032(14) 0.0009(15) 0.0017(11)
C8 0.0233(16) 0.0167(15) 0.0191(17) 0.0003(14) -0.0006(14) 0.0014(12)
C9 0.0260(17) 0.0134(14) 0.0193(19) -0.0013(15) 0.0007(15) 0.0037(14)
C10 0.0292(18) 0.0146(15) 0.0230(17) 0.0017(13) -0.0045(14) -0.0027(13)
C11 0.0223(19) 0.0140(16) 0.0174(18) 0.0028(13) -0.0049(15) -0.0044(13)
C12 0.0248(19) 0.0196(17) 0.022(2) 0.0069(15) -0.0074(17) -0.0037(13)
C13 0.020(2) 0.0257(19) 0.024(2) 0.0106(16) -0.0007(17) -0.0079(15)
C14 0.020(2) 0.016(2) 0.022(3) 0.0012(11) -0.005(2) -0.0003(11)
C15 0.0162(17) 0.0219(18) 0.0112(17) 0.0016(13) 0.0034(14) 0.0002(12)
C16 0.0166(17) 0.0226(17) 0.0185(19) -0.0033(14) 0.0004(15) 0.0008(13)
C17 0.0239(19) 0.0112(15) 0.0183(18) -0.0005(12) 0.0005(15) 0.0008(13)
C18 0.0143(19) 0.0169(17) 0.014(2) -0.0011(12) -0.0030(17) 0.0007(11)
C19 0.0208(19) 0.0150(17) 0.0149(18) 0.0000(13) -0.0033(15) 0.0002(13)
Cu2 0.0171(3) 0.0116(2) 0.0168(3) 0.0005(2) 0.0041(2) 0.00001(16)
O7 0.0193(12) 0.0137(9) 0.0237(12) 0.0009(10) 0.0063(10) 0.0002(9)
O8 0.0198(12) 0.0195(11) 0.0256(13) 0.0000(10) 0.0078(11) 0.0015(9)
O9 0.0222(12) 0.0143(10) 0.0158(13) 0.0014(10) 0.0066(12) -0.0014(8)
O10 0.0248(14) 0.0251(12) 0.0248(16) -0.0132(13) -0.0045(12) 0.0016(11)
O11 0.0181(12) 0.0323(13) 0.0277(14) -0.0087(10) -0.0002(10) 0.0008(9)
O12 0.0284(14) 0.0173(11) 0.0213(13) 0.0005(9) -0.0004(11) -0.0012(9)
N4 0.0140(12) 0.0118(11) 0.0149(12) 0.0000(10) 0.0012(10) -0.0013(9)
N5 0.0204(15) 0.0151(13) 0.0181(16) 0.0072(13) -0.0057(13) -0.0039(11)
N6 0.0169(15) 0.0170(15) 0.0165(16) 0.0023(12) 0.0024(12) -0.0040(11)
C20 0.0167(15) 0.0153(14) 0.0154(15) -0.0027(12) -0.0012(12) -0.0002(12)
C21 0.0133(14) 0.0159(14) 0.0165(15) -0.0017(12) -0.0011(12) -0.0011(11)
C22 0.0187(17) 0.0214(16) 0.0181(17) -0.0015(13) 0.0009(14) -0.0004(12)
C23 0.0261(18) 0.0214(15) 0.0202(16) 0.0055(13) 0.0033(14) -0.0029(13)
C24 0.0224(17) 0.0163(16) 0.0201(16) 0.0015(14) 0.0006(13) 0.0024(13)
C25 0.0165(16) 0.0142(14) 0.0161(15) -0.0018(11) -0.0012(12) -0.0019(11)
C26 0.0212(15) 0.0098(11) 0.0199(15) -0.0002(13) 0.0012(14) 0.0031(10)
C27 0.0196(16) 0.0228(16) 0.0167(16) 0.0017(13) 0.0012(14) -0.0006(12)
C28 0.032(2) 0.0164(15) 0.023(2) 0.0030(17) 0.0004(18) 0.0070(13)
C29 0.0287(18) 0.0134(14) 0.0218(16) 0.0029(12) -0.0026(14) -0.0002(13)
C30 0.0200(17) 0.0154(16) 0.0164(17) 0.0025(13) -0.0038(15) 0.0011(13)
C31 0.0205(17) 0.0149(16) 0.020(2) 0.0051(14) -0.0004(16) -0.0048(13)
C32 0.0209(19) 0.0206(16) 0.0119(18) 0.0011(14) 0.0021(14) -0.0016(13)
C33 0.016(2) 0.021(2) 0.007(2) 0.0026(10) 0.002(2) -0.0014(11)
C34 0.021(2) 0.0231(18) 0.019(2) -0.0015(15) 0.0011(16) -0.0016(13)
C35 0.027(2) 0.0158(17) 0.022(2) -0.0045(14) 0.0018(16) -0.0001(14)
C36 0.0218(18) 0.0152(16) 0.0197(18) -0.0016(13) 0.0027(15) -0.0027(13)
C37 0.021(2) 0.0120(16) 0.014(2) 0.0015(12) -0.0006(18) -0.0020(12)
C38 0.0163(17) 0.0143(16) 0.0131(17) 0.0028(13) -0.0004(14) -0.0001(12)
O13 0.0201(16) 0.0475(17) 0.0212(19) 0.0003(10) -0.0011(14) -0.0058(10)
O14 0.0223(18) 0.0498(17) 0.033(2) 0.0080(15) -0.0051(16) -0.0064(12)
O15 0.0284(16) 0.0431(17) 0.0372(18) -0.0199(15) -0.0040(13) -0.0031(12)
O16 0.0319(16) 0.0428(17) 0.0407(19) -0.0210(15) -0.0066(13) -0.0002(13)

loop_
_atom_type_symbol
_atom_type_description
_atom_type_scat_dispersion_real
_atom_type_scat_dispersion_imag
_atom_type_scat_source
C C 0.0181 0.0091 'International Tables Vol C Tables 4.2.6.8 and 6.1.1.4'
H H 0.0000 0.0000 'International Tables Vol C Tables 4.2.6.8 and 6.1.1.4'
Cu Cu -1.9646 0.5888 'International Tables Vol C Tables 4.2.6.8 and 6.1.1.4'
N N 0.0311 0.0180 'International Tables Vol C Tables 4.2.6.8 and 6.1.1.4'
O O 0.0492 0.0322 'International Tables Vol C Tables 4.2.6.8 and 6.1.1.4'

loop_
_geom_angle_atom_site_label_1
_geom_angle_atom_site_label_2
_geom_angle_atom_site_label_3
_geom_angle
_geom_angle_site_symmetry_1
_geom_angle_site_symmetry_3
_geom_angle_publ_flag
O3 Cu1 O1 91.67(11) . . ?
O3 Cu1 N3 90.27(12) . . ?
O1 Cu1 N3 170.28(13) . . ?
O3 Cu1 N2 165.92(14) . . ?
O1 Cu1 N2 92.44(11) . . ?
N3 Cu1 N2 83.51(13) . . ?
O3 Cu1 O6 96.30(11) . . ?
O1 Cu1 O6 92.11(10) . . ?
N3 Cu1 O6 97.14(13) . . ?
N2 Cu1 O6 97.00(11) . . ?
C1 O1 Cu1 127.3(2) . . ?
N1 O3 Cu1 120.4(2) . . ?
Cu1 O6 H6A 131.4 . . ?
Cu1 O6 H6B 106.6 . . ?
H6A O6 H6B 104.5 . . ?
O3 N1 C6 114.5(3) . . ?
O3 N1 C2 122.9(3) . . ?
C6 N1 C2 122.5(3) . . ?
C8 N2 C19 119.6(3) . . ?
C8 N2 Cu1 129.5(3) . . ?
C19 N2 Cu1 110.9(2) . . ?
C17 N3 C18 118.7(4) . . ?
C17 N3 Cu1 129.1(3) . . ?
C18 N3 Cu1 112.1(3) . . ?
O2 C1 O1 123.7(3) . . ?
O2 C1 C2 115.5(3) . . ?
O1 C1 C2 120.7(3) . . ?
N1 C2 C3 117.5(3) . . ?
N1 C2 C1 122.9(3) . . ?
C3 C2 C1 119.5(3) . . ?
C4 C3 C2 121.2(3) . . ?
C4 C3 H3 119.4 . . ?
C2 C3 H3 119.4 . . ?
C3 C4 C5 119.3(3) . . ?
C3 C4 H4 120.4 . . ?
C5 C4 H4 120.4 . . ?
C6 C5 C4 119.6(3) . . ?
C6 C5 H5 120.2 . . ?
C4 C5 H5 120.2 . . ?
N1 C6 C5 119.9(3) . . ?
N1 C6 C7 115.7(3) . . ?
C5 C6 C7 124.4(3) . . ?
O4 C7 O5 126.5(3) . . ?
O4 C7 C6 116.9(3) . . ?
O5 C7 C6 116.6(3) . . ?
N2 C8 C9 121.5(4) . . ?
N2 C8 H8 119.3 . . ?
C9 C8 H8 119.3 . . ?
C10 C9 C8 119.9(4) . . ?
C10 C9 H9 120.0 . . ?
C8 C9 H9 120.0 . . ?
C9 C10 C11 119.6(3) . . ?
C9 C10 H10 120.2 . . ?
C11 C10 H10 120.2 . . ?
C10 C11 C19 117.0(4) . . ?
C10 C11 C12 125.1(3) . . ?
C19 C11 C12 117.9(4) . . ?
C13 C12 C11 122.0(4) . . ?
C13 C12 H12 119.0 . . ?
C11 C12 H12 119.0 . . ?
C12 C13 C14 119.2(4) . . ?
C12 C13 H13 120.4 . . ?
C14 C13 H13 120.4 . . ?
C18 C14 C15 118.4(3) . . ?
C18 C14 C13 119.7(4) . . ?
C15 C14 C13 121.8(5) . . ?
C16 C15 C14 117.7(4) . . ?
C16 C15 H15 121.1 . . ?
C14 C15 H15 121.1 . . ?
C15 C16 C17 120.4(3) . . ?
C15 C16 H16 119.8 . . ?
C17 C16 H16 119.8 . . ?
N3 C17 C16 121.6(3) . . ?
N3 C17 H17 119.2 . . ?
C16 C17 H17 119.2 . . ?
N3 C18 C14 123.0(3) . . ?
N3 C18 C19 116.4(4) . . ?
C14 C18 C19 120.6(3) . . ?
N2 C19 C11 122.3(4) . . ?
N2 C19 C18 117.1(3) . . ?
C11 C19 C18 120.6(4) . . ?
O9 Cu2 O7 91.73(11) . . ?
O9 Cu2 N6 89.98(12) . . ?
O7 Cu2 N6 170.31(13) . . ?
O9 Cu2 N5 166.16(15) . . ?
O7 Cu2 N5 92.72(12) . . ?
N6 Cu2 N5 83.51(14) . . ?
O9 Cu2 O12 96.84(11) . . ?
O7 Cu2 O12 92.23(10) . . ?
N6 Cu2 O12 97.04(13) . . ?
N5 Cu2 O12 96.08(11) . . ?
C20 O7 Cu2 127.0(2) . . ?
N4 O9 Cu2 120.4(2) . . ?
Cu2 O12 H12A 110.7 . . ?
Cu2 O12 H12B 105.0 . . ?
H12A O12 H12B 104.5 . . ?
O9 N4 C25 114.8(3) . . ?
O9 N4 C21 122.8(2) . . ?
C25 N4 C21 122.3(3) . . ?
C27 N5 C38 118.4(3) . . ?
C27 N5 Cu2 130.5(3) . . ?
C38 N5 Cu2 111.1(2) . . ?
C36 N6 C37 118.7(4) . . ?
C36 N6 Cu2 129.3(3) . . ?
C37 N6 Cu2 111.9(3) . . ?
O8 C20 O7 123.1(3) . . ?
O8 C20 C21 115.8(3) . . ?
O7 C20 C21 121.1(3) . . ?
N4 C21 C22 118.3(3) . . ?
N4 C21 C20 122.4(3) . . ?
C22 C21 C20 119.3(3) . . ?
C21 C22 C23 120.8(3) . . ?
C21 C22 H22 119.6 . . ?
C23 C22 H22 119.6 . . ?
C24 C23 C22 119.1(3) . . ?
C24 C23 H23 120.4 . . ?
C22 C23 H23 120.4 . . ?
C25 C24 C23 119.6(3) . . ?
C25 C24 H24 120.2 . . ?
C23 C24 H24 120.2 . . ?
N4 C25 C24 119.8(3) . . ?
N4 C25 C26 116.4(3) . . ?
C24 C25 C26 123.7(3) . . ?
O10 C26 O11 127.1(3) . . ?
O10 C26 C25 116.5(3) . . ?
O11 C26 C25 116.4(3) . . ?
N5 C27 C28 122.5(3) . . ?
N5 C27 H27 118.8 . . ?
C28 C27 H27 118.8 . . ?
C29 C28 C27 119.6(3) . . ?
C29 C28 H28 120.2 . . ?
C27 C28 H28 120.2 . . ?
C28 C29 C30 119.7(3) . . ?
C28 C29 H29 120.2 . . ?
C30 C29 H29 120.2 . . ?
C38 C30 C29 115.9(3) . . ?
C38 C30 C31 119.8(3) . . ?
C29 C30 C31 124.2(3) . . ?
C32 C31 C30 120.2(3) . . ?
C32 C31 H31 119.9 . . ?
C30 C31 H31 119.9 . . ?
C31 C32 C33 122.3(4) . . ?
C31 C32 H32 118.8 . . ?
C33 C32 H32 118.9 . . ?
C34 C33 C37 116.1(3) . . ?
C34 C33 C32 126.3(4) . . ?
C37 C33 C32 117.5(3) . . ?
C35 C34 C33 120.7(4) . . ?
C35 C34 H34 119.6 . . ?
C33 C34 H34 119.6 . . ?
C34 C35 C36 119.5(4) . . ?
C34 C35 H35 120.2 . . ?
C36 C35 H35 120.2 . . ?
N6 C36 C35 122.2(4) . . ?
N6 C36 H36 118.9 . . ?
C35 C36 H36 118.9 . . ?
N6 C37 C33 122.7(4) . . ?
N6 C37 C38 116.4(4) . . ?
C33 C37 C38 120.9(3) . . ?
N5 C38 C30 123.9(3) . . ?
N5 C38 C37 116.9(3) . . ?
C30 C38 C37 119.2(4) . . ?
H13A O13 H13B 104.5 . . ?
H14A O14 H14B 104.4 . . ?
H15A O15 H15B 106.0 . . ?
H16A O16 H16B 105.6 . . ?

loop_
_geom_bond_atom_site_label_1
_geom_bond_atom_site_label_2
_geom_bond_distance
_geom_bond_site_symmetry_2
_geom_bond_publ_flag
Cu1 O3 1.909(2) . ?
Cu1 O1 1.921(2) . ?
Cu1 N3 1.991(3) . ?
Cu1 N2 2.006(3) . ?
Cu1 O6 2.315(3) . ?
O1 C1 1.269(4) . ?
O2 C1 1.237(4) . ?
O3 N1 1.340(4) . ?
O4 C7 1.248(5) . ?
O5 C7 1.249(4) . ?
O6 H6A 0.8399 . ?
O6 H6B 0.8400 . ?
N1 C6 1.353(4) . ?
N1 C2 1.370(4) . ?
N2 C8 1.316(5) . ?
N2 C19 1.370(5) . ?
N3 C17 1.328(5) . ?
N3 C18 1.363(5) . ?
C1 C2 1.525(4) . ?
C2 C3 1.384(4) . ?
C3 C4 1.379(5) . ?
C3 H3 0.9500 . ?
C4 C5 1.383(5) . ?
C4 H4 0.9500 . ?
C5 C6 1.374(5) . ?
C5 H5 0.9500 . ?
C6 C7 1.536(5) . ?
C8 C9 1.397(5) . ?
C8 H8 0.9500 . ?
C9 C10 1.383(6) . ?
C9 H9 0.9500 . ?
C10 C11 1.401(5) . ?
C10 H10 0.9500 . ?
C11 C19 1.403(5) . ?
C11 C12 1.441(6) . ?
C12 C13 1.384(6) . ?
C12 H12 0.9500 . ?
C13 C14 1.442(5) . ?
C13 H13 0.9500 . ?
C14 C18 1.388(8) . ?
C14 C15 1.414(5) . ?
C15 C16 1.386(5) . ?
C15 H15 0.9500 . ?
C16 C17 1.408(6) . ?
C16 H16 0.9500 . ?
C17 H17 0.9500 . ?
C18 C19 1.433(5) . ?
Cu2 O9 1.908(2) . ?
Cu2 O7 1.914(2) . ?
Cu2 N6 1.981(4) . ?
Cu2 N5 1.998(3) . ?
Cu2 O12 2.311(3) . ?
O7 C20 1.273(4) . ?
O8 C20 1.233(4) . ?
O9 N4 1.342(4) . ?
O10 C26 1.226(5) . ?
O11 C26 1.248(4) . ?
O12 H12A 0.8399 . ?
O12 H12B 0.8399 . ?
N4 C25 1.352(4) . ?
N4 C21 1.372(4) . ?
N5 C27 1.309(5) . ?
N5 C38 1.365(5) . ?
N6 C36 1.333(5) . ?
N6 C37 1.364(5) . ?
C20 C21 1.528(4) . ?
C21 C22 1.377(5) . ?
C22 C23 1.391(5) . ?
C22 H22 0.9500 . ?
C23 C24 1.390(5) . ?
C23 H23 0.9500 . ?
C24 C25 1.382(5) . ?
C24 H24 0.9500 . ?
C25 C26 1.532(5) . ?
C27 C28 1.407(5) . ?
C27 H27 0.9500 . ?
C28 C29 1.373(6) . ?
C28 H28 0.9500 . ?
C29 C30 1.420(5) . ?
C29 H29 0.9500 . ?
C30 C38 1.405(5) . ?
C30 C31 1.431(6) . ?
C31 C32 1.348(5) . ?
C31 H31 0.9500 . ?
C32 C33 1.436(5) . ?
C32 H32 0.9500 . ?
C33 C34 1.406(5) . ?
C33 C37 1.413(7) . ?
C34 C35 1.366(6) . ?
C34 H34 0.9500 . ?
C35 C36 1.386(6) . ?
C35 H35 0.9500 . ?
C36 H36 0.9500 . ?
C37 C38 1.425(5) . ?
O13 H13A 0.8400 . ?
O13 H13B 0.8400 . ?
O14 H14A 0.8400 . ?
O14 H14B 0.8404 . ?
O15 H15A 0.8272 . ?
O15 H15B 0.8352 . ?
O16 H16A 0.8401 . ?
O16 H16B 0.8261 . ?

loop_
_geom_hbond_atom_site_label_D
_geom_hbond_atom_site_label_H
_geom_hbond_atom_site_label_A
_geom_hbond_distance_DH
_geom_hbond_distance_HA
_geom_hbond_distance_DA
_geom_hbond_angle_DHA
_geom_hbond_site_symmetry_A
_geom_hbond_publ_flag
O6 H6A O15 0.84 2.02 2.766(4) 147 . yes
O6 H6B O2 0.84 2.01 2.843(3) 170 3_575 yes
C3 H3 O8 0.95 2.53 3.238(4) 132 1_455 yes
O12 H12A O8 0.84 2.05 2.825(3) 152 3_465 yes
O12 H12B O16 0.84 1.97 2.768(4) 157 . yes
C22 H22 O2 0.95 2.52 3.216(4) 130 1_655 yes
C36 H36 O11 0.95 2.62 3.456(5) 147 . yes
O13 H13A O5 0.84 2.14 2.965(5) 169 3_465 yes
O13 H13B O4 0.84 1.90 2.741(5) 177 . yes
O14 H14A O11 0.84 2.10 2.924(5) 166 3_575 yes
O14 H14B O10 0.84 1.92 2.749(5) 171 . yes
O15 H15A O12 0.83 2.14 2.966(4) 177 . yes
O15 H15B O5 0.84 1.85 2.681(4) 178 . yes
O16 H16A O11 0.84 1.85 2.678(4) 168 . yes
O16 H16B O6 0.83 2.20 2.975(4) 155 . yes

loop_
_geom_torsion_atom_site_label_1
_geom_torsion_atom_site_label_2
_geom_torsion_atom_site_label_3
_geom_torsion_atom_site_label_4
_geom_torsion
_geom_torsion_site_symmetry_1
_geom_torsion_site_symmetry_2
_geom_torsion_site_symmetry_3
_geom_torsion_site_symmetry_4
_geom_torsion_publ_flag
Cu1 O3 N1 C6 -144.2(2) . . . . ?
Cu1 O3 N1 C2 38.2(4) . . . . ?
Cu1 O1 C1 O2 178.5(2) . . . . ?
Cu1 O1 C1 C2 1.3(4) . . . . ?
O3 N1 C2 C3 176.2(3) . . . . ?
C6 N1 C2 C3 -1.3(4) . . . . ?
O3 N1 C2 C1 -5.8(5) . . . . ?
C6 N1 C2 C1 176.7(3) . . . . ?
O2 C1 C2 N1 166.9(3) . . . . ?
O1 C1 C2 N1 -15.7(5) . . . . ?
O2 C1 C2 C3 -15.2(4) . . . . ?
O1 C1 C2 C3 162.2(3) . . . . ?
N1 C2 C3 C4 1.6(5) . . . . ?
C1 C2 C3 C4 -176.4(3) . . . . ?
C2 C3 C4 C5 -0.8(5) . . . . ?
C3 C4 C5 C6 -0.4(5) . . . . ?
O3 N1 C6 C5 -177.6(3) . . . . ?
C2 N1 C6 C5 0.1(5) . . . . ?
O3 N1 C6 C7 1.4(4) . . . . ?
C2 N1 C6 C7 179.0(3) . . . . ?
C4 C5 C6 N1 0.7(5) . . . . ?
C4 C5 C6 C7 -178.1(3) . . . . ?
N1 C6 C7 O4 -89.8(4) . . . . ?
C5 C6 C7 O4 89.1(4) . . . . ?
N1 C6 C7 O5 92.2(4) . . . . ?
C5 C6 C7 O5 -88.9(4) . . . . ?
C19 N2 C8 C9 0.3(6) . . . . ?
Cu1 N2 C8 C9 177.5(3) . . . . ?
N2 C8 C9 C10 -1.3(7) . . . . ?
C8 C9 C10 C11 1.0(6) . . . . ?
C9 C10 C11 C19 0.2(6) . . . . ?
C9 C10 C11 C12 -179.7(4) . . . . ?
C10 C11 C12 C13 -177.6(4) . . . . ?
C19 C11 C12 C13 2.5(6) . . . . ?
C11 C12 C13 C14 -2.8(7) . . . . ?
C12 C13 C14 C18 0.9(7) . . . . ?
C12 C13 C14 C15 -177.6(4) . . . . ?
C18 C14 C15 C16 -2.1(7) . . . . ?
C13 C14 C15 C16 176.5(4) . . . . ?
C14 C15 C16 C17 2.8(6) . . . . ?
C18 N3 C17 C16 -0.3(6) . . . . ?
Cu1 N3 C17 C16 -177.5(3) . . . . ?
C15 C16 C17 N3 -1.6(6) . . . . ?
C17 N3 C18 C14 0.9(7) . . . . ?
Cu1 N3 C18 C14 178.6(4) . . . . ?
C17 N3 C18 C19 -178.5(3) . . . . ?
Cu1 N3 C18 C19 -0.9(5) . . . . ?
C15 C14 C18 N3 0.3(8) . . . . ?
C13 C14 C18 N3 -178.3(4) . . . . ?
C15 C14 C18 C19 179.7(4) . . . . ?
C13 C14 C18 C19 1.1(7) . . . . ?
C8 N2 C19 C11 0.9(6) . . . . ?
Cu1 N2 C19 C11 -176.8(3) . . . . ?
C8 N2 C19 C18 -179.9(4) . . . . ?
Cu1 N2 C19 C18 2.4(4) . . . . ?
C10 C11 C19 N2 -1.2(6) . . . . ?
C12 C11 C19 N2 178.7(4) . . . . ?
C10 C11 C19 C18 179.7(4) . . . . ?
C12 C11 C19 C18 -0.4(6) . . . . ?
N3 C18 C19 N2 -1.1(6) . . . . ?
C14 C18 C19 N2 179.4(4) . . . . ?
N3 C18 C19 C11 178.1(3) . . . . ?
C14 C18 C19 C11 -1.4(7) . . . . ?
Cu2 O9 N4 C25 143.7(2) . . . . ?
Cu2 O9 N4 C21 -38.8(4) . . . . ?
Cu2 O7 C20 O8 -179.3(2) . . . . ?
Cu2 O7 C20 C21 -1.4(4) . . . . ?
O9 N4 C21 C22 -175.7(3) . . . . ?
C25 N4 C21 C22 1.7(4) . . . . ?
O9 N4 C21 C20 5.9(4) . . . . ?
C25 N4 C21 C20 -176.8(3) . . . . ?
O8 C20 C21 N4 -166.0(3) . . . . ?
O7 C20 C21 N4 16.0(5) . . . . ?
O8 C20 C21 C22 15.6(4) . . . . ?
O7 C20 C21 C22 -162.4(3) . . . . ?
N4 C21 C22 C23 -1.0(5) . . . . ?
C20 C21 C22 C23 177.5(3) . . . . ?
C21 C22 C23 C24 -0.4(5) . . . . ?
C22 C23 C24 C25 1.2(5) . . . . ?
O9 N4 C25 C24 176.7(3) . . . . ?
C21 N4 C25 C24 -0.9(5) . . . . ?
O9 N4 C25 C26 -2.0(4) . . . . ?
C21 N4 C25 C26 -179.5(3) . . . . ?
C23 C24 C25 N4 -0.6(5) . . . . ?
C23 C24 C25 C26 177.9(3) . . . . ?
N4 C25 C26 O10 90.7(4) . . . . ?
C24 C25 C26 O10 -87.8(4) . . . . ?
N4 C25 C26 O11 -90.6(4) . . . . ?
C24 C25 C26 O11 90.8(4) . . . . ?
C38 N5 C27 C28 0.9(6) . . . . ?
Cu2 N5 C27 C28 -177.1(3) . . . . ?
N5 C27 C28 C29 1.0(7) . . . . ?
C27 C28 C29 C30 -1.9(7) . . . . ?
C28 C29 C30 C38 0.8(6) . . . . ?
C28 C29 C30 C31 -178.7(4) . . . . ?
C38 C30 C31 C32 0.5(6) . . . . ?
C29 C30 C31 C32 180.0(4) . . . . ?
C30 C31 C32 C33 -0.6(7) . . . . ?
C31 C32 C33 C34 179.2(4) . . . . ?
C31 C32 C33 C37 0.7(7) . . . . ?
C37 C33 C34 C35 -0.9(7) . . . . ?
C32 C33 C34 C35 -179.4(4) . . . . ?
C33 C34 C35 C36 1.7(7) . . . . ?
C37 N6 C36 C35 0.6(6) . . . . ?
Cu2 N6 C36 C35 177.5(3) . . . . ?
C34 C35 C36 N6 -1.5(7) . . . . ?
C36 N6 C37 C33 0.3(7) . . . . ?
Cu2 N6 C37 C33 -177.1(4) . . . . ?
C36 N6 C37 C38 179.6(4) . . . . ?
Cu2 N6 C37 C38 2.2(5) . . . . ?
C34 C33 C37 N6 -0.1(7) . . . . ?
C32 C33 C37 N6 178.6(4) . . . . ?
C34 C33 C37 C38 -179.4(4) . . . . ?
C32 C33 C37 C38 -0.7(7) . . . . ?
C27 N5 C38 C30 -1.9(6) . . . . ?
Cu2 N5 C38 C30 176.4(3) . . . . ?
C27 N5 C38 C37 179.2(4) . . . . ?
Cu2 N5 C38 C37 -2.5(4) . . . . ?
C29 C30 C38 N5 1.1(6) . . . . ?
C31 C30 C38 N5 -179.4(4) . . . . ?
C29 C30 C38 C37 180.0(4) . . . . ?
C31 C30 C38 C37 -0.5(6) . . . . ?
N6 C37 C38 N5 0.3(6) . . . . ?
C33 C37 C38 N5 179.6(4) . . . . ?
N6 C37 C38 C30 -178.7(3) . . . . ?
C33 C37 C38 C30 0.6(7) . . . . ?
